data_4501168
loop_
_publ_author_name
'Liu, Qing-Xiang'
'Zhao, Zhi-Xiang'
'Zhao, Xiao-Jun'
'Yao, Zhao-Quan'
'Li, Shu-Juan'
'Wang, Xiu-Guang'

_publ_section_title
;
 Zinc(II), Cobalt(II), and Copper(II) Complexes Based on Dibenzimidazolyl
 Bidentate Ligands with Oligoether Linkers: Crystal Structure and Weak
 Interactions
;
_journal_issue 11
_journal_name_full 'Crystal Growth &amp; Design'
_journal_page_first 4933
_journal_paper_doi 10.1021/cg2008182
_journal_volume 11
_journal_year 2011
_chemical_formula_sum 'C24 H28 Co N4 O7'
_chemical_formula_weight 543.43
_chemical_name_systematic
; 
 ? 
;
_space_group_IT_number 14
_symmetry_cell_setting monoclinic
_symmetry_space_group_name_Hall '-P 2ybc'
_symmetry_space_group_name_H-M 'P 1 21/c 1'
_atom_sites_solution_hydrogens geom
_atom_sites_solution_primary direct
_atom_sites_solution_secondary difmap
_audit_creation_method SHELXL-97
_cell_angle_alpha 90.00
_cell_angle_beta 93.121(3)
_cell_angle_gamma 90.00
_cell_formula_units_Z 4
_cell_length_a 11.948(2)
_cell_length_b 9.1229(16)
_cell_length_c 21.960(4)
_cell_measurement_reflns_used 5821
_cell_measurement_temperature 296(2)
_cell_measurement_theta_max 27.46
_cell_measurement_theta_min 2.42
_cell_volume 2390.1(7)
_computing_cell_refinement 'Bruker SMART'
_computing_data_collection 'Bruker SMART'
_computing_data_reduction 'Bruker SAINT'
_computing_molecular_graphics 'Bruker SHELXTL'
_computing_publication_material 'Bruker SHELXTL'
_computing_structure_refinement 'SHELXL-97 (Sheldrick, 1997)'
_computing_structure_solution 'SHELXS-97 (Sheldrick, 1990)'
_diffrn_ambient_temperature 296(2)
_diffrn_measured_fraction_theta_full 1.000
_diffrn_measured_fraction_theta_max 1.000
_diffrn_measurement_device_type 'CCD area detector'
_diffrn_measurement_method 'phi and omega scans'
_diffrn_radiation_monochromator graphite
_diffrn_radiation_source 'fine-focus sealed tube'
_diffrn_radiation_type MoK\a
_diffrn_radiation_wavelength 0.71073
_diffrn_reflns_av_R_equivalents 0.0273
_diffrn_reflns_av_sigmaI/netI 0.0275
_diffrn_reflns_limit_h_max 12
_diffrn_reflns_limit_h_min -14
_diffrn_reflns_limit_k_max 10
_diffrn_reflns_limit_k_min -10
_diffrn_reflns_limit_l_max 26
_diffrn_reflns_limit_l_min -24
_diffrn_reflns_number 11707
_diffrn_reflns_theta_full 25.01
_diffrn_reflns_theta_max 25.01
_diffrn_reflns_theta_min 1.86
_exptl_absorpt_coefficient_mu 0.771
_exptl_absorpt_correction_T_max 0.857
_exptl_absorpt_correction_T_min 0.825
_exptl_absorpt_correction_type multi-scan
_exptl_absorpt_process_details SADABS
_exptl_crystal_colour RED
_exptl_crystal_density_diffrn 1.510
_exptl_crystal_density_meas ?
_exptl_crystal_density_method 'not measured'
_exptl_crystal_description BLOCK
_exptl_crystal_F_000 1132
_exptl_crystal_size_max 0.25
_exptl_crystal_size_mid 0.22
_exptl_crystal_size_min 0.20
_refine_diff_density_max 0.457
_refine_diff_density_min -0.205
_refine_diff_density_rms 0.050
_refine_ls_extinction_method none
_refine_ls_goodness_of_fit_ref 1.037
_refine_ls_hydrogen_treatment constr
_refine_ls_matrix_type full
_refine_ls_number_parameters 325
_refine_ls_number_reflns 4200
_refine_ls_number_restraints 0
_refine_ls_restrained_S_all 1.037
_refine_ls_R_factor_all 0.0450
_refine_ls_R_factor_gt 0.0329
_refine_ls_shift/su_max 0.000
_refine_ls_shift/su_mean 0.000
_refine_ls_structure_factor_coef Fsqd
_refine_ls_weighting_details 'calc w=1/[\s^2^(Fo^2^)+(0.0384P)^2^+1.2039P] where P=(Fo^2^+2Fc^2^)/3'
_refine_ls_weighting_scheme calc
_refine_ls_wR_factor_gt 0.0758
_refine_ls_wR_factor_ref 0.0815
_reflns_number_gt 3452
_reflns_number_total 4202
_reflns_threshold_expression >2sigma(I)
_cod_data_source_file cg2008182_si_003.cif
_cod_data_source_block 91207b
_cod_depositor_comments
;
The following automatic conversions were performed:

'_symmetry_cell_setting' value 'Monoclinic' changed to 'monoclinic'
according to /home/saulius/struct/CIF-dictionaries/cif_core.dic
dictionary named 'cif_core.dic' version 2.4.1 from
2010-06-29.

'_exptl_absorpt_correction_type' value 'MULTI-SCAN'
changed to 'multi-scan' according to
/home/saulius/struct/CIF-dictionaries/cif_core.dic dictionary named
'cif_core.dic' version 2.4.1 from 2010-06-29.

Automatic conversion script
Id: cif_fix_values 1715 2011-07-08 13:25:40Z adriana 

The following automatic conversions were performed:

'_exptl_crystal_density_meas' value 'NONE' was changed to '?' - the
value is perceived as not measured.

Automatic conversion script
Id: cif_fix_values 3008 2015-01-20 13:52:24Z robertas 
;
_cod_original_sg_symbol_H-M P21/C
_cod_database_code 4501168

loop_
_symmetry_equiv_pos_as_xyz
'x, y, z'
'-x, y+1/2, -z+1/2'
'-x, -y, -z'
'x, -y-1/2, z-1/2'

loop_
_atom_site_label
_atom_site_type_symbol
_atom_site_fract_x
_atom_site_fract_y
_atom_site_fract_z
_atom_site_U_iso_or_equiv
_atom_site_adp_type
_atom_site_occupancy
_atom_site_symmetry_multiplicity
_atom_site_calc_flag
_atom_site_refinement_flags
Co1 Co 0.16354(2) 0.52382(3) 0.085228(13) 0.02552(10) Uani 1 1 d .
O1 O 0.52025(14) 0.1578(2) 0.16348(8) 0.0480(5) Uani 1 1 d .
O2 O 0.36190(17) 0.1337(2) 0.25864(10) 0.0575(5) Uani 1 1 d .
O3 O 0.15591(13) 0.75573(17) 0.08976(7) 0.0343(4) Uani 1 1 d .
O4 O 0.16217(13) 0.66002(17) -0.00163(7) 0.0351(4) Uani 1 1 d .
O5 O 0.10745(15) 1.21977(18) -0.02761(8) 0.0443(4) Uani 1 1 d .
O6 O 0.15723(14) 1.30337(17) 0.06539(8) 0.0409(4) Uani 1 1 d .
O7 O -0.01767(13) 0.52931(17) 0.07763(7) 0.0352(4) Uani 1 1 d .
H7A H -0.0377 0.6119 0.0628 0.053 Uiso 1 1 d R
H7B H -0.0412 0.4533 0.0586 0.053 Uiso 1 1 d R
N1 N 0.34553(16) 0.5088(2) 0.08698(9) 0.0327(4) Uani 1 1 d .
N2 N 0.51063(16) 0.3942(2) 0.07847(9) 0.0337(5) Uani 1 1 d .
N3 N 0.16675(16) 0.4769(2) 0.17941(8) 0.0324(4) Uani 1 1 d .
N4 N 0.17313(17) 0.3313(2) 0.26157(8) 0.0342(5) Uani 1 1 d .
C1 C 0.4308(2) 0.6138(3) 0.08340(10) 0.0320(5) Uani 1 1 d .
C2 C 0.5341(2) 0.5440(3) 0.07649(10) 0.0324(5) Uani 1 1 d .
C3 C 0.6325(2) 0.6210(3) 0.06748(11) 0.0415(6) Uani 1 1 d .
H3 H 0.6998 0.5733 0.0615 0.050 Uiso 1 1 calc R
C4 C 0.6246(2) 0.7714(3) 0.06795(13) 0.0516(7) Uani 1 1 d .
H4 H 0.6881 0.8269 0.0615 0.062 Uiso 1 1 calc R
C5 C 0.5239(2) 0.8432(3) 0.07786(14) 0.0520(7) Uani 1 1 d .
H5 H 0.5228 0.9451 0.0791 0.062 Uiso 1 1 calc R
C6 C 0.4254(2) 0.7665(3) 0.08593(12) 0.0423(6) Uani 1 1 d .
H6 H 0.3587 0.8149 0.0927 0.051 Uiso 1 1 calc R
C7 C 0.39887(19) 0.3824(3) 0.08455(11) 0.0350(6) Uani 1 1 d .
H7 H 0.3626 0.2925 0.0868 0.042 Uiso 1 1 calc R
C8 C 0.5896(2) 0.2725(3) 0.07588(11) 0.0394(6) Uani 1 1 d .
H8A H 0.6574 0.3069 0.0581 0.047 Uiso 1 1 calc R
H8B H 0.5571 0.1969 0.0494 0.047 Uiso 1 1 calc R
C9 C 0.6200(2) 0.2068(3) 0.13781(12) 0.0418(6) Uani 1 1 d .
H9A H 0.6711 0.1252 0.1337 0.050 Uiso 1 1 calc R
H9B H 0.6568 0.2797 0.1641 0.050 Uiso 1 1 calc R
C10 C 0.5410(3) 0.0828(4) 0.22028(15) 0.0612(9) Uani 1 1 d .
H10A H 0.5719 0.1505 0.2508 0.073 Uiso 1 1 calc R
H10B H 0.5950 0.0048 0.2154 0.073 Uiso 1 1 calc R
C11 C 0.4347(3) 0.0205(3) 0.24038(17) 0.0686(10) Uani 1 1 d .
H11A H 0.3983 -0.0350 0.2073 0.082 Uiso 1 1 calc R
H11B H 0.4506 -0.0459 0.2743 0.082 Uiso 1 1 calc R
C12 C 0.2542(2) 0.0816(3) 0.27174(14) 0.0518(7) Uani 1 1 d .
H12A H 0.2616 -0.0012 0.2994 0.062 Uiso 1 1 calc R
H12B H 0.2149 0.0487 0.2344 0.062 Uiso 1 1 calc R
C13 C 0.1888(2) 0.2000(3) 0.30000(12) 0.0455(7) Uani 1 1 d .
H13A H 0.1158 0.1617 0.3090 0.055 Uiso 1 1 calc R
H13B H 0.2269 0.2281 0.3384 0.055 Uiso 1 1 calc R
C14 C 0.1885(2) 0.3443(3) 0.20096(10) 0.0350(6) Uani 1 1 d .
H14 H 0.2121 0.2674 0.1770 0.042 Uiso 1 1 calc R
C15 C 0.13561(18) 0.5590(3) 0.22975(10) 0.0293(5) Uani 1 1 d .
C16 C 0.13737(19) 0.4668(3) 0.28113(10) 0.0318(5) Uani 1 1 d .
C17 C 0.1063(2) 0.5160(3) 0.33824(11) 0.0399(6) Uani 1 1 d .
H17 H 0.1050 0.4536 0.3717 0.048 Uiso 1 1 calc R
C18 C 0.0779(2) 0.6619(3) 0.34214(11) 0.0427(6) Uani 1 1 d .
H18 H 0.0572 0.6993 0.3793 0.051 Uiso 1 1 calc R
C19 C 0.0795(2) 0.7557(3) 0.29140(12) 0.0417(6) Uani 1 1 d .
H19 H 0.0612 0.8540 0.2962 0.050 Uiso 1 1 calc R
C20 C 0.1075(2) 0.7065(3) 0.23466(11) 0.0361(6) Uani 1 1 d .
H20 H 0.1075 0.7691 0.2012 0.043 Uiso 1 1 calc R
C21 C 0.15769(17) 0.7717(2) 0.03279(10) 0.0279(5) Uani 1 1 d .
C22 C 0.1558(2) 0.9239(2) 0.00522(10) 0.0323(5) Uani 1 1 d .
H22A H 0.0865 0.9357 -0.0193 0.039 Uiso 1 1 calc R
H22B H 0.2171 0.9317 -0.0219 0.039 Uiso 1 1 calc R
C23 C 0.1656(2) 1.0484(2) 0.05098(11) 0.0377(6) Uani 1 1 d .
H23A H 0.2410 1.0475 0.0697 0.045 Uiso 1 1 calc R
H23B H 0.1147 1.0285 0.0829 0.045 Uiso 1 1 calc R
C24 C 0.14123(18) 1.2032(2) 0.02656(11) 0.0297(5) Uani 1 1 d .

loop_
_atom_site_aniso_label
_atom_site_aniso_U_11
_atom_site_aniso_U_22
_atom_site_aniso_U_33
_atom_site_aniso_U_23
_atom_site_aniso_U_13
_atom_site_aniso_U_12
Co1 0.03003(17) 0.01906(16) 0.02747(17) 0.00301(12) 0.00160(12) 0.00103(13)
O1 0.0389(10) 0.0526(12) 0.0532(11) 0.0161(9) 0.0081(9) 0.0084(9)
O2 0.0545(12) 0.0461(12) 0.0733(14) 0.0137(10) 0.0164(11) 0.0107(10)
O3 0.0443(10) 0.0260(9) 0.0324(9) 0.0042(7) 0.0021(7) 0.0007(7)
O4 0.0402(9) 0.0231(9) 0.0422(9) -0.0039(7) 0.0057(8) 0.0005(7)
O5 0.0573(11) 0.0293(10) 0.0450(10) 0.0045(8) -0.0082(9) 0.0088(8)
O6 0.0496(11) 0.0220(9) 0.0512(10) -0.0049(8) 0.0046(9) -0.0005(7)
O7 0.0337(9) 0.0265(8) 0.0448(10) 0.0053(7) -0.0034(7) 0.0004(7)
N1 0.0315(10) 0.0271(11) 0.0397(11) 0.0036(8) 0.0034(9) -0.0009(8)
N2 0.0277(11) 0.0314(12) 0.0422(12) 0.0009(9) 0.0045(9) 0.0018(8)
N3 0.0364(11) 0.0311(11) 0.0296(10) 0.0048(8) 0.0007(8) 0.0059(9)
N4 0.0379(11) 0.0339(11) 0.0307(10) 0.0081(8) 0.0015(9) 0.0038(9)
C1 0.0349(13) 0.0313(13) 0.0297(12) 0.0007(10) -0.0003(10) -0.0025(10)
C2 0.0343(13) 0.0346(14) 0.0280(12) 0.0024(10) -0.0007(10) -0.0031(11)
C3 0.0314(13) 0.0511(17) 0.0416(14) 0.0018(12) -0.0012(11) -0.0068(12)
C4 0.0438(16) 0.0494(18) 0.0608(18) 0.0056(14) -0.0045(14) -0.0212(14)
C5 0.0553(18) 0.0292(15) 0.0702(19) 0.0015(13) -0.0071(15) -0.0088(13)
C6 0.0412(15) 0.0337(15) 0.0513(16) -0.0020(12) -0.0046(12) -0.0010(11)
C7 0.0311(13) 0.0274(13) 0.0470(14) 0.0054(11) 0.0053(11) -0.0013(10)
C8 0.0347(14) 0.0362(14) 0.0481(15) -0.0023(11) 0.0094(11) 0.0039(11)
C9 0.0319(13) 0.0393(15) 0.0542(16) -0.0035(12) 0.0024(12) 0.0070(11)
C10 0.0581(19) 0.061(2) 0.065(2) 0.0222(16) 0.0104(16) 0.0244(16)
C11 0.075(2) 0.0521(19) 0.081(2) 0.0278(17) 0.0291(19) 0.0254(17)
C12 0.0574(18) 0.0389(16) 0.0598(18) 0.0198(13) 0.0100(15) 0.0049(13)
C13 0.0486(16) 0.0429(16) 0.0453(15) 0.0207(12) 0.0045(13) 0.0078(13)
C14 0.0422(14) 0.0329(14) 0.0302(12) 0.0019(10) 0.0041(11) 0.0081(11)
C15 0.0251(11) 0.0330(13) 0.0296(12) 0.0012(10) 0.0000(9) 0.0003(10)
C16 0.0263(12) 0.0351(13) 0.0336(12) 0.0027(10) -0.0014(10) -0.0018(10)
C17 0.0408(14) 0.0507(17) 0.0283(12) 0.0015(11) 0.0019(11) -0.0031(12)
C18 0.0429(15) 0.0507(17) 0.0350(13) -0.0083(12) 0.0067(11) 0.0009(12)
C19 0.0383(14) 0.0373(15) 0.0491(15) -0.0060(12) 0.0007(12) 0.0009(12)
C20 0.0363(13) 0.0327(14) 0.0394(14) 0.0031(11) 0.0018(11) 0.0004(11)
C21 0.0221(11) 0.0230(12) 0.0386(14) 0.0014(10) 0.0019(10) 0.0008(9)
C22 0.0386(13) 0.0266(12) 0.0319(12) 0.0033(10) 0.0034(10) 0.0025(10)
C23 0.0499(15) 0.0235(13) 0.0391(14) 0.0007(10) -0.0035(12) 0.0018(11)
C24 0.0242(11) 0.0254(13) 0.0394(13) 0.0006(10) 0.0014(10) 0.0007(9)

loop_
_atom_type_symbol
_atom_type_description
_atom_type_scat_dispersion_real
_atom_type_scat_dispersion_imag
_atom_type_scat_source
C C 0.0033 0.0016 'International Tables Vol C Tables 4.2.6.8 and 6.1.1.4'
H H 0.0000 0.0000 'International Tables Vol C Tables 4.2.6.8 and 6.1.1.4'
N N 0.0061 0.0033 'International Tables Vol C Tables 4.2.6.8 and 6.1.1.4'
O O 0.0106 0.0060 'International Tables Vol C Tables 4.2.6.8 and 6.1.1.4'
Co Co 0.3494 0.9721 'International Tables Vol C Tables 4.2.6.8 and 6.1.1.4'

loop_
_geom_angle_atom_site_label_1
_geom_angle_atom_site_label_2
_geom_angle_atom_site_label_3
_geom_angle
_geom_angle_site_symmetry_1
_geom_angle_site_symmetry_3
O6 Co1 N3 90.45(7) 1_545 .
O6 Co1 O3 169.67(7) 1_545 .
N3 Co1 O3 98.90(7) . .
O6 Co1 O7 88.93(6) 1_545 .
N3 Co1 O7 92.58(7) . .
O3 Co1 O7 86.28(6) . .
O6 Co1 N1 88.12(7) 1_545 .
N3 Co1 N1 90.29(7) . .
O3 Co1 N1 96.17(7) . .
O7 Co1 N1 175.90(7) . .
O6 Co1 O4 110.95(6) 1_545 .
N3 Co1 O4 158.60(7) . .
O3 Co1 O4 59.75(6) . .
O7 Co1 O4 87.78(6) . .
N1 Co1 O4 90.62(7) . .
C9 O1 C10 112.8(2) . .
C12 O2 C11 113.0(2) . .
C21 O3 Co1 93.76(13) . .
C21 O4 Co1 86.43(13) . .
C24 O6 Co1 148.87(16) . 1_565
Co1 O7 H7A 108.1 . .
Co1 O7 H7B 108.8 . .
H7A O7 H7B 117.1 . .
C7 N1 C1 103.93(19) . .
C7 N1 Co1 122.57(16) . .
C1 N1 Co1 133.08(15) . .
C7 N2 C2 106.38(19) . .
C7 N2 C8 125.9(2) . .
C2 N2 C8 127.7(2) . .
C14 N3 C15 105.20(18) . .
C14 N3 Co1 122.00(16) . .
C15 N3 Co1 132.31(15) . .
C14 N4 C16 106.66(19) . .
C14 N4 C13 127.8(2) . .
C16 N4 C13 125.5(2) . .
C6 C1 N1 130.1(2) . .
C6 C1 C2 120.0(2) . .
N1 C1 C2 109.9(2) . .
C3 C2 N2 132.1(2) . .
C3 C2 C1 122.7(2) . .
N2 C2 C1 105.18(19) . .
C4 C3 C2 116.3(2) . .
C4 C3 H3 121.8 . .
C2 C3 H3 121.8 . .
C3 C4 C5 121.9(2) . .
C3 C4 H4 119.0 . .
C5 C4 H4 119.0 . .
C6 C5 C4 121.8(3) . .
C6 C5 H5 119.1 . .
C4 C5 H5 119.1 . .
C5 C6 C1 117.2(2) . .
C5 C6 H6 121.4 . .
C1 C6 H6 121.4 . .
N1 C7 N2 114.5(2) . .
N1 C7 H7 122.7 . .
N2 C7 H7 122.7 . .
N2 C8 C9 113.0(2) . .
N2 C8 H8A 109.0 . .
C9 C8 H8A 109.0 . .
N2 C8 H8B 109.0 . .
C9 C8 H8B 109.0 . .
H8A C8 H8B 107.8 . .
O1 C9 C8 108.4(2) . .
O1 C9 H9A 110.0 . .
C8 C9 H9A 110.0 . .
O1 C9 H9B 110.0 . .
C8 C9 H9B 110.0 . .
H9A C9 H9B 108.4 . .
O1 C10 C11 109.4(3) . .
O1 C10 H10A 109.8 . .
C11 C10 H10A 109.8 . .
O1 C10 H10B 109.8 . .
C11 C10 H10B 109.8 . .
H10A C10 H10B 108.2 . .
O2 C11 C10 110.7(3) . .
O2 C11 H11A 109.5 . .
C10 C11 H11A 109.5 . .
O2 C11 H11B 109.5 . .
C10 C11 H11B 109.5 . .
H11A C11 H11B 108.1 . .
O2 C12 C13 110.2(2) . .
O2 C12 H12A 109.6 . .
C13 C12 H12A 109.6 . .
O2 C12 H12B 109.6 . .
C13 C12 H12B 109.6 . .
H12A C12 H12B 108.1 . .
N4 C13 C12 113.9(2) . .
N4 C13 H13A 108.8 . .
C12 C13 H13A 108.8 . .
N4 C13 H13B 108.8 . .
C12 C13 H13B 108.8 . .
H13A C13 H13B 107.7 . .
N3 C14 N4 113.4(2) . .
N3 C14 H14 123.3 . .
N4 C14 H14 123.3 . .
C20 C15 N3 130.7(2) . .
C20 C15 C16 120.6(2) . .
N3 C15 C16 108.7(2) . .
N4 C16 C17 131.7(2) . .
N4 C16 C15 106.0(2) . .
C17 C16 C15 122.2(2) . .
C18 C17 C16 116.3(2) . .
C18 C17 H17 121.8 . .
C16 C17 H17 121.8 . .
C17 C18 C19 121.7(2) . .
C17 C18 H18 119.2 . .
C19 C18 H18 119.2 . .
C20 C19 C18 122.1(2) . .
C20 C19 H19 119.0 . .
C18 C19 H19 119.0 . .
C19 C20 C15 117.1(2) . .
C19 C20 H20 121.5 . .
C15 C20 H20 121.5 . .
O3 C21 O4 120.1(2) . .
O3 C21 C22 120.13(19) . .
O4 C21 C22 119.81(19) . .
C21 C22 C23 115.00(19) . .
C21 C22 H22A 108.5 . .
C23 C22 H22A 108.5 . .
C21 C22 H22B 108.5 . .
C23 C22 H22B 108.5 . .
H22A C22 H22B 107.5 . .
C22 C23 C24 116.9(2) . .
C22 C23 H23A 108.1 . .
C24 C23 H23A 108.1 . .
C22 C23 H23B 108.1 . .
C24 C23 H23B 108.1 . .
H23A C23 H23B 107.3 . .
O5 C24 O6 126.1(2) . .
O5 C24 C23 119.4(2) . .
O6 C24 C23 114.4(2) . .

loop_
_geom_bond_atom_site_label_1
_geom_bond_atom_site_label_2
_geom_bond_distance
_geom_bond_site_symmetry_2
Co1 O6 2.0583(16) 1_545
Co1 N3 2.1104(19) .
Co1 O3 2.1202(16) .
Co1 O7 2.1630(16) .
Co1 N1 2.1770(19) .
Co1 O4 2.2757(16) .
O1 C9 1.419(3) .
O1 C10 1.433(3) .
O2 C12 1.416(3) .
O2 C11 1.422(3) .
O3 C21 1.261(3) .
O4 C21 1.271(3) .
O5 C24 1.244(3) .
O6 C24 1.257(3) .
O6 Co1 2.0584(16) 1_565
O7 H7A 0.8501 .
O7 H7B 0.8498 .
N1 C7 1.320(3) .
N1 C1 1.404(3) .
N2 C7 1.354(3) .
N2 C2 1.396(3) .
N2 C8 1.460(3) .
N3 C14 1.320(3) .
N3 C15 1.402(3) .
N4 C14 1.359(3) .
N4 C16 1.383(3) .
N4 C13 1.472(3) .
C1 C6 1.396(3) .
C1 C2 1.404(3) .
C2 C3 1.393(3) .
C3 C4 1.376(4) .
C3 H3 0.9300 .
C4 C5 1.397(4) .
C4 H4 0.9300 .
C5 C6 1.388(4) .
C5 H5 0.9300 .
C6 H6 0.9300 .
C7 H7 0.9300 .
C8 C9 1.512(4) .
C8 H8A 0.9700 .
C8 H8B 0.9700 .
C9 H9A 0.9700 .
C9 H9B 0.9700 .
C10 C11 1.480(4) .
C10 H10A 0.9700 .
C10 H10B 0.9700 .
C11 H11A 0.9700 .
C11 H11B 0.9700 .
C12 C13 1.488(4) .
C12 H12A 0.9700 .
C12 H12B 0.9700 .
C13 H13A 0.9700 .
C13 H13B 0.9700 .
C14 H14 0.9300 .
C15 C20 1.393(3) .
C15 C16 1.406(3) .
C16 C17 1.401(3) .
C17 C18 1.377(4) .
C17 H17 0.9300 .
C18 C19 1.406(4) .
C18 H18 0.9300 .
C19 C20 1.382(3) .
C19 H19 0.9300 .
C20 H20 0.9300 .
C21 C22 1.514(3) .
C22 C23 1.517(3) .
C22 H22A 0.9700 .
C22 H22B 0.9700 .
C23 C24 1.533(3) .
C23 H23A 0.9700 .
C23 H23B 0.9700 .

loop_
_geom_torsion_atom_site_label_1
_geom_torsion_atom_site_label_2
_geom_torsion_atom_site_label_3
_geom_torsion_atom_site_label_4
_geom_torsion
_geom_torsion_site_symmetry_1
O6 Co1 O3 C21 -27.2(4) 1_545
N3 Co1 O3 C21 178.20(13) .
O7 Co1 O3 C21 -89.77(13) .
N1 Co1 O3 C21 86.94(13) .
O4 Co1 O3 C21 -0.17(12) .
O6 Co1 O4 C21 175.16(12) 1_545
N3 Co1 O4 C21 -4.2(2) .
O3 Co1 O4 C21 0.17(12) .
O7 Co1 O4 C21 87.16(12) .
N1 Co1 O4 C21 -96.61(13) .
O6 Co1 N1 C7 -8.84(19) 1_545
N3 Co1 N1 C7 81.60(19) .
O3 Co1 N1 C7 -179.41(18) .
O7 Co1 N1 C7 -52.8(10) .
O4 Co1 N1 C7 -119.78(19) .
O6 Co1 N1 C1 162.4(2) 1_545
N3 Co1 N1 C1 -107.1(2) .
O3 Co1 N1 C1 -8.2(2) .
O7 Co1 N1 C1 118.4(9) .
O4 Co1 N1 C1 51.5(2) .
O6 Co1 N3 C14 14.86(19) 1_545
O3 Co1 N3 C14 -169.56(18) .
O7 Co1 N3 C14 103.80(19) .
N1 Co1 N3 C14 -73.27(19) .
O4 Co1 N3 C14 -165.71(17) .
O6 Co1 N3 C15 -155.9(2) 1_545
O3 Co1 N3 C15 19.7(2) .
O7 Co1 N3 C15 -66.9(2) .
N1 Co1 N3 C15 116.0(2) .
O4 Co1 N3 C15 23.5(3) .
C7 N1 C1 C6 -177.5(3) .
Co1 N1 C1 C6 10.1(4) .
C7 N1 C1 C2 2.2(3) .
Co1 N1 C1 C2 -170.18(16) .
C7 N2 C2 C3 -176.0(3) .
C8 N2 C2 C3 5.2(4) .
C7 N2 C2 C1 1.5(2) .
C8 N2 C2 C1 -177.3(2) .
C6 C1 C2 C3 -4.8(4) .
N1 C1 C2 C3 175.4(2) .
C6 C1 C2 N2 177.4(2) .
N1 C1 C2 N2 -2.4(3) .
N2 C2 C3 C4 179.5(2) .
C1 C2 C3 C4 2.4(4) .
C2 C3 C4 C5 0.9(4) .
C3 C4 C5 C6 -2.0(5) .
C4 C5 C6 C1 -0.4(4) .
N1 C1 C6 C5 -176.7(2) .
C2 C1 C6 C5 3.6(4) .
C1 N1 C7 N2 -1.3(3) .
Co1 N1 C7 N2 172.16(15) .
C2 N2 C7 N1 -0.2(3) .
C8 N2 C7 N1 178.7(2) .
C7 N2 C8 C9 -77.7(3) .
C2 N2 C8 C9 100.9(3) .
C10 O1 C9 C8 175.2(2) .
N2 C8 C9 O1 58.3(3) .
C9 O1 C10 C11 -173.5(2) .
C12 O2 C11 C10 173.3(3) .
O1 C10 C11 O2 -70.2(4) .
C11 O2 C12 C13 170.8(2) .
C14 N4 C13 C12 15.6(4) .
C16 N4 C13 C12 -165.5(2) .
O2 C12 C13 N4 59.1(3) .
C15 N3 C14 N4 0.7(3) .
Co1 N3 C14 N4 -172.23(15) .
C16 N4 C14 N3 0.5(3) .
C13 N4 C14 N3 179.6(2) .
C14 N3 C15 C20 177.5(2) .
Co1 N3 C15 C20 -10.6(4) .
C14 N3 C15 C16 -1.6(3) .
Co1 N3 C15 C16 170.27(16) .
C14 N4 C16 C17 178.2(3) .
C13 N4 C16 C17 -0.9(4) .
C14 N4 C16 C15 -1.5(2) .
C13 N4 C16 C15 179.4(2) .
C20 C15 C16 N4 -177.3(2) .
N3 C15 C16 N4 1.9(2) .
C20 C15 C16 C17 3.0(3) .
N3 C15 C16 C17 -177.8(2) .
N4 C16 C17 C18 178.0(2) .
C15 C16 C17 C18 -2.4(4) .
C16 C17 C18 C19 0.3(4) .
C17 C18 C19 C20 1.3(4) .
C18 C19 C20 C15 -0.7(4) .
N3 C15 C20 C19 179.7(2) .
C16 C15 C20 C19 -1.3(3) .
Co1 O3 C21 O4 0.3(2) .
Co1 O3 C21 C22 -179.00(18) .
Co1 O4 C21 O3 -0.3(2) .
Co1 O4 C21 C22 179.02(19) .
O3 C21 C22 C23 6.8(3) .
O4 C21 C22 C23 -172.5(2) .
C21 C22 C23 C24 -168.4(2) .
Co1 O6 C24 O5 -6.5(5) 1_565
Co1 O6 C24 C23 174.3(2) 1_565
C22 C23 C24 O5 5.0(3) .
C22 C23 C24 O6 -175.8(2) .
